data_7055754
loop_
_publ_author_name
'Trzewik, Bartosz'
'Chruszcz-Lipska, Katarzyna'
'Mi\/laczewska, Anna'
'Opali\'nska-Piskorz, Joanna'
'Karcz, Robert'
'Grybo\'s, Robert'
'Oszajca, Marcin'
'Luberda-Durna\'s, Katarzyna'
'\/Lasocha, Wies\/law'
'Fitch, Andy'
'Sulikowski, Bogdan'
'Borowski, Tomasz'

_publ_section_title
;
 Synthesis and the crystal structure of dimeric 1-hydroxyhexane-2,3-dione
 and the spectral characteristics of a model acireductone
;
_journal_issue 11
_journal_name_full 'New J. Chem.'
_journal_page_first 9291
_journal_paper_doi 10.1039/C6NJ00562D
_journal_volume 40
_journal_year 2016
_chemical_formula_moiety 'C12 H20 O6'
_chemical_formula_sum 'C12 H20 O6'
_chemical_formula_weight 260.3
_chemical_name_systematic
;
1,1'-[4-hydroxy-2-(hydroxymethyl)-1,3-dioxolane-2,4-diyl]di(butan-1-one)
;
_space_group_IT_number 14
_symmetry_cell_setting monoclinic
_symmetry_Int_Tables_number 14
_symmetry_space_group_name_Hall '-P 2ybc'
_symmetry_space_group_name_H-M 'P 1 21/c 1'
_audit_update_record
;
2016-02-16 deposited with the CCDC.
2016-09-07 downloaded from the CCDC.
;
_cell_angle_alpha 90
_cell_angle_beta 113.0587(7)
_cell_angle_gamma 90
_cell_formula_units_Z 4
_cell_length_a 5.46953(4)
_cell_length_b 25.01189(17)
_cell_length_c 10.72878(9)
_cell_measurement_temperature 293
_cell_volume 1350.466(19)
_diffrn_ambient_temperature 293
_diffrn_measurement_device_type 'synchrotron - ID31 beamline'
_diffrn_radiation_probe x-ray
_diffrn_radiation_type synchrotron
_diffrn_radiation_wavelength 0.40087
_exptl_absorpt_coefficient_mu 0.04
_exptl_crystal_colour colourless
_exptl_crystal_density_diffrn 1.2802
_exptl_crystal_F_000 560
_pd_char_colour colourless
_pd_meas_2theta_range_inc 0.002
_pd_meas_2theta_range_max 25.000
_pd_meas_2theta_range_min 0.502
_pd_meas_number_of_points 12250
_pd_proc_2theta_range_inc 0.002
_pd_proc_2theta_range_max 25
_pd_proc_2theta_range_min 0.502
_pd_proc_ls_background_function '15 Legendre polynoms'
_pd_proc_ls_pref_orient_corr none
_pd_proc_ls_profile_function Pseudo-Voigt
_pd_proc_ls_prof_R_factor 0.0401
_pd_proc_ls_prof_wR_expected 0.0259
_pd_proc_ls_prof_wR_factor 0.0510
_refine_ls_goodness_of_fit_all 1.97
_refine_ls_hydrogen_treatment constr
_refine_ls_number_constraints 88
_refine_ls_number_parameters 79
_refine_ls_number_restraints 13
_refine_ls_R_factor_all 0.1309
_refine_ls_R_factor_gt 0.1033
_refine_ls_shift/su_max 0.0412
_refine_ls_shift/su_mean 0.0025
_refine_ls_weighting_scheme sigma
_refine_ls_wR_factor_all 0.0873
_refine_ls_wR_factor_gt 0.0834
_cod_data_source_file c6nj00562d2.cif
_cod_data_source_block acireduct_powder
_cod_depositor_comments 'Adding full bibliography for 7055754--7055755.cif.'
_cod_original_cell_volume 1350.467(19)
_cod_database_code 7055754
_publcif_datablock.id {526af255-4200-42ec-9dd2-cfddfe0438de}

loop_
_space_group_symop_id
_space_group_symop_operation_xyz
1 x,y,z
2 -x,y+1/2,-z+1/2
3 -x,-y,-z
4 x,-y+1/2,z+1/2

loop_
_atom_site_label
_atom_site_type_symbol
_atom_site_fract_x
_atom_site_fract_y
_atom_site_fract_z
_atom_site_adp_type
_atom_site_U_iso_or_equiv
_atom_site_site_symmetry_multiplicity
_atom_site_occupancy
_atom_site_calc_flag
C1 C 0.5398(19) -0.0842(4) 1.0433(10) Uiso 0.0382(19) 4 1 d
C2 C 0.3296(16) -0.1173(3) 1.0667(10) Uiso 0.0382(19) 4 1 d
C3 C 0.3104(19) -0.1747(4) 1.0176(9) Uiso 0.0382(19) 4 1 d
C4 C 0.1057(16) -0.2138(4) 1.0257(9) Uiso 0.0382(19) 4 1 d
C5 C 0.027(2) -0.2663(5) 0.9498(12) Uiso 0.0382(19) 4 1 d
C6 C -0.220(2) -0.2585(4) 0.8209(8) Uiso 0.0382(19) 4 1 d
O1 O -0.2043(17) -0.2185(3) 0.7421(8) Uiso 0.0348(14) 4 1 d
O2 O 0.0434(19) -0.3026(4) 1.0514(10) Uiso 0.0348(14) 4 1 d
O3 O 0.0096(17) -0.1987(3) 1.1003(9) Uiso 0.0348(14) 4 1 d
C7 C -0.2069(18) -0.4920(4) 1.2474(7) Uiso 0.0382(19) 4 1 d
C8 C -0.2217(17) -0.4626(4) 1.1192(9) Uiso 0.0382(19) 4 1 d
C9 C 0.0061(17) -0.4232(4) 1.1546(11) Uiso 0.0382(19) 4 1 d
C10 C -0.0058(19) -0.3971(4) 1.0249(11) Uiso 0.0382(19) 4 1 d
C11 C 0.184(3) -0.3502(5) 1.0502(12) Uiso 0.0382(19) 4 1 d
C12 C 0.2783(19) -0.3357(4) 0.9400(10) Uiso 0.0382(19) 4 1 d
O4 O 0.2598(17) -0.2789(3) 0.9337(8) Uiso 0.0348(14) 4 1 d
O5 O 0.4037(15) -0.3548(3) 1.1770(8) Uiso 0.0348(14) 4 1 d
O6 O -0.1483(13) -0.4108(3) 0.9110(7) Uiso 0.0348(14) 4 1 d
H3 H 0.670975 -0.072946 1.128909 Uiso 0.0458 4 1 d
H1 H 0.623287 -0.105399 0.996399 Uiso 0.0458 4 1 d
H2 H 0.458439 -0.053431 0.989817 Uiso 0.0458 4 1 d
H4 H 0.159829 -0.100245 1.024183 Uiso 0.0458 4 1 d
H5 H 0.362081 -0.117053 1.161392 Uiso 0.0458 4 1 d
H6 H 0.309178 -0.175207 0.927916 Uiso 0.0458 4 1 d
H7 H 0.483194 -0.190916 1.054558 Uiso 0.0458 4 1 d
H8 H -0.259961 -0.291163 0.769829 Uiso 0.0458 4 1 d
H9 H -0.37148 -0.253193 0.843558 Uiso 0.0458 4 1 d
H12 H -0.036413 -0.485809 1.318863 Uiso 0.0458 4 1 d
H13 H -0.343911 -0.478858 1.274301 Uiso 0.0458 4 1 d
H11 H -0.231283 -0.529588 1.229169 Uiso 0.0458 4 1 d
H15 H -0.21069 -0.488014 1.054603 Uiso 0.0458 4 1 d
H14 H -0.387328 -0.443677 1.08046 Uiso 0.0458 4 1 d
H17 H 0.17165 -0.441959 1.196412 Uiso 0.0458 4 1 d
H16 H -0.011476 -0.396408 1.214471 Uiso 0.0458 4 1 d
H19 H 0.460597 -0.346196 0.96689 Uiso 0.0458 4 1 d
H18 H 0.159461 -0.350594 0.855538 Uiso 0.0458 4 1 d

loop_
_atom_type_symbol
_atom_type_scat_dispersion_real
_atom_type_scat_dispersion_imag
_atom_type_scat_source
C -0.0001 0.0005 'International Tables Vol C tables 4.2.6.8 and 6.1.1.1'
H 0.0000 0.0000 'International Tables Vol C tables 4.2.6.8 and 6.1.1.1'
O 0.0016 0.0017 'International Tables Vol C tables 4.2.6.8 and 6.1.1.1'

loop_
_geom_angle_atom_site_label_1
_geom_angle_atom_site_label_2
_geom_angle_atom_site_label_3
_geom_angle
C2 C1 H3 109.47
C2 C1 H1 109.47
C2 C1 H2 109.47
H3 C1 H1 109.47
H3 C1 H2 109.47
H1 C1 H2 109.47
C1 C2 C3 114.4(9)
C1 C2 H4 109.47
C1 C2 H5 109.47
C3 C2 H4 109.47
C3 C2 H5 109.47
H4 C2 H5 102.97
C2 C3 C4 122.9(10)
C2 C3 H6 109.47
C2 C3 H7 109.47
C4 C3 H6 109.47
C4 C3 H7 109.47
H6 C3 H7 91.87
C3 C4 C5 126.2(10)
C3 C4 O3 111.6(9)
C5 C4 O3 122.2(10)
C4 C5 C6 110.1(9)
C4 C5 O2 103.1(9)
C4 C5 O4 100.4(9)
C6 C5 O2 123.9(10)
C6 C5 O4 116.6(10)
O2 C5 O4 99.5(9)
C5 C6 O1 114.7(9)
C5 C6 H8 109.47
C5 C6 H9 109.47
O1 C6 H8 109.47
O1 C6 H9 109.47
H8 C6 H9 101.22
C5 O2 C11 114.2(12)
C8 C7 H12 109.47
C8 C7 H13 109.47
C8 C7 H11 109.47
H12 C7 H13 109.47
H12 C7 H11 109.47
H13 C7 H11 109.47
C7 C8 C9 109.7(7)
C7 C8 H15 109.47
C7 C8 H14 109.47
C9 C8 H15 109.47
C9 C8 H14 109.47
H15 C8 H14 111.25
C8 C9 C10 108.3(7)
C8 C9 H17 109.47
C8 C9 H16 109.47
C10 C9 H17 109.47
C10 C9 H16 109.47
H17 C9 H16 112.08
C9 C10 C11 112.9(8)
C9 C10 O6 125.6(9)
C11 C10 O6 121.5(11)
O2 C11 C10 108.4(11)
O2 C11 C12 99.0(10)
O2 C11 O5 108.4(9)
C10 C11 C12 117.8(10)
C10 C11 O5 111.8(10)
C12 C11 O5 110.3(10)
C11 C12 O4 103.8(10)
C11 C12 H19 109.47
C11 C12 H18 109.47
O4 C12 H19 109.47
O4 C12 H18 109.47
H19 C12 H18 115.32
C5 O4 C12 105.8(9)

loop_
_geom_bond_atom_site_label_1
_geom_bond_atom_site_label_2
_geom_bond_distance
C1 C2 1.515(15)
C1 H3 0.96
C1 H1 0.96
C1 H2 0.96
C2 C3 1.517(13)
C2 H4 0.96
C2 H5 0.96
C3 C4 1.515(15)
C3 H6 0.96
C3 H7 0.96
C4 C5 1.515(16)
C4 O3 1.178(15)
C5 C6 1.519(12)
C5 O2 1.395(17)
C5 O4 1.389(17)
C6 O1 1.334(13)
C6 H8 0.96
C6 H9 0.96
O2 C11 1.420(17)
C7 C8 1.533(13)
C7 H12 0.96
C7 H13 0.96
C7 H11 0.96
C8 C9 1.514(13)
C8 H15 0.96
C8 H14 0.96
C9 C10 1.515(16)
C9 H17 0.96
C9 H16 0.96
C10 C11 1.517(16)
C10 O6 1.213(11)
C11 C12 1.51(2)
C11 O5 1.424(12)
C12 O4 1.423(13)
C12 H19 0.96
C12 H18 0.96

loop_
_geom_hbond_atom_site_label_D
_geom_hbond_atom_site_label_H
_geom_hbond_atom_site_label_A
_geom_hbond_distance_DH
_geom_hbond_distance_HA
_geom_hbond_distance_DA
_geom_hbond_angle_DHA
C12 H18 O6 0.96 2.50 2.916(13) 106.20

loop_
_restr_distance_atom_site_label_1
_restr_distance_atom_site_label_2
_restr_distance_target
_restr_distance_target_weight_param
C6 O1 1.42 0.01
C12 O4 1.42 0.01
O3 C4 1.23 0.02
O6 C10 1.23 0.02

loop_
_restr_equal_distance_atom_site_label_1
_restr_equal_distance_atom_site_label_2
_restr_equal_distance_class_class_id
_restr_equal_distance_class_target_weight_param
C1 C2 1 0.005
C2 C3 1 0.005
C3 C4 1 0.005
C4 C5 1 0.005
C5 C6 1 0.005
C7 C8 1 0.005
C8 C9 1 0.005
C9 C10 1 0.005
C10 C11 1 0.005
C11 C12 1 0.005
